data_4022713
loop_
_publ_author_name
'Fran\,cois Couty'
'Olivier David'
'B\'en\'edicte Larmanjat'
'J\'er\^ome Marrot'

_publ_contact_author
;
      Dr O. David 
      Institut Lavoisier de Versailles, UMR 8180
      Universit\'e de Versailles 
      45 Avenue des Etats Unis
      78035 Versailles cedex
      France
;
_publ_contact_author_email odavid@chimie.uvsq.fr
_publ_contact_author_fax '(33) 01 39 25 44 52'
_publ_contact_author_phone '(33) 01 39 25 44 55'
_publ_section_title
;
 Strained Azetidinium Ylides: New Reagents for Cyclopropanation
;
_journal_name_full 'Journal of Organic Chemistry'
_journal_page_first 1058
_journal_page_last 1061
_journal_paper_doi 10.1021/jo062221e
_journal_volume 72
_journal_year 2007
_chemical_formula_sum 'C24 H28 N2 O2'
_chemical_formula_weight 376.48
_chemical_name_systematic
; 
 ? 
;
_space_group_IT_number 19
_symmetry_cell_setting orthorhombic
_symmetry_space_group_name_Hall 'P 2ac 2ab'
_symmetry_space_group_name_H-M 'P 21 21 21'
_atom_sites_solution_hydrogens geom
_atom_sites_solution_primary direct
_atom_sites_solution_secondary difmap
_audit_creation_method SHELXL-97
_cell_angle_alpha 90.00
_cell_angle_beta 90.00
_cell_angle_gamma 90.00
_cell_formula_units_Z 12
_cell_length_a 13.1383(5)
_cell_length_b 13.138
_cell_length_c 43.660(2)
_cell_measurement_reflns_used 2921
_cell_measurement_temperature 296(2)
_cell_measurement_theta_max 18.00
_cell_measurement_theta_min 2.43
_cell_volume 7536.4(5)
_computing_cell_refinement 'Bruker APEX2'
_computing_data_collection 'Bruker APEX2'
_computing_data_reduction 'Bruker SAINT'
_computing_molecular_graphics 'Bruker SHELXTL'
_computing_publication_material 'Bruker SHELXTL'
_computing_structure_refinement 'SHELXL-97 (Sheldrick, 1997)'
_computing_structure_solution 'SHELXS-97 (Sheldrick, 1990)'
_diffrn_ambient_temperature 296(2)
_diffrn_detector_area_resol_mean 512x512
_diffrn_measured_fraction_theta_full 0.954
_diffrn_measured_fraction_theta_max 0.954
_diffrn_measurement_device_type 'CCD area detector'
_diffrn_measurement_method 'phi and omega scans'
_diffrn_radiation_monochromator graphite
_diffrn_radiation_source 'fine-focus sealed tube'
_diffrn_radiation_type MoK\a
_diffrn_radiation_wavelength 0.71073
_diffrn_reflns_av_R_equivalents 0.1993
_diffrn_reflns_av_sigmaI/netI 0.1962
_diffrn_reflns_limit_h_max 18
_diffrn_reflns_limit_h_min -18
_diffrn_reflns_limit_k_max 18
_diffrn_reflns_limit_k_min -14
_diffrn_reflns_limit_l_max 61
_diffrn_reflns_limit_l_min -61
_diffrn_reflns_number 59545
_diffrn_reflns_theta_full 30.14
_diffrn_reflns_theta_max 30.14
_diffrn_reflns_theta_min 1.62
_exptl_absorpt_coefficient_mu 0.063
_exptl_absorpt_correction_T_max 0.9987
_exptl_absorpt_correction_T_min 0.9751
_exptl_absorpt_correction_type multi-scan
_exptl_absorpt_process_details 'SADABS (Sheldrick, V2.10)'
_exptl_crystal_colour colorless
_exptl_crystal_density_diffrn 0.995
_exptl_crystal_density_method 'not measured'
_exptl_crystal_description platelet
_exptl_crystal_F_000 2424
_exptl_crystal_size_max 0.40
_exptl_crystal_size_mid 0.10
_exptl_crystal_size_min 0.02
_refine_diff_density_max 0.587
_refine_diff_density_min -0.283
_refine_diff_density_rms 0.107
_refine_ls_abs_structure_details 'Flack H D (1983), Acta Cryst. A39, 876-881'
_refine_ls_abs_structure_Flack 0(10)
_refine_ls_extinction_method none
_refine_ls_goodness_of_fit_ref 0.868
_refine_ls_hydrogen_treatment constr
_refine_ls_matrix_type full
_refine_ls_number_parameters 769
_refine_ls_number_reflns 11584
_refine_ls_number_restraints 0
_refine_ls_restrained_S_all 0.868
_refine_ls_R_factor_all 0.2596
_refine_ls_R_factor_gt 0.0830
_refine_ls_shift/su_max 0.003
_refine_ls_shift/su_mean 0.000
_refine_ls_structure_factor_coef Fsqd
_refine_ls_weighting_details 'calc w=1/[\s^2^(Fo^2^)+(0.1305P)^2^+0.0000P] where P=(Fo^2^+2Fc^2^)/3'
_refine_ls_weighting_scheme calc
_refine_ls_wR_factor_gt 0.2095
_refine_ls_wR_factor_ref 0.2814
_reflns_number_gt 3283
_reflns_number_total 11584
_reflns_threshold_expression >2sigma(I)
_cod_data_source_file jo062221esi20061106_071339_4.cif
_cod_data_source_block 35a
_cod_depositor_comments
;
The following automatic conversions were performed:
'_symmetry_cell_setting' value 'Orthorhombic' changed to 'orthorhombic'
according to '/home/saulius/struct/CIF-dictionaries/cif_core.dic'
dictionary named 'cif_core.dic' version 2.4.1 from 2010-06-29.

Automatic conversion script
Id: cif_fix_enum 1527 2010-12-29 10:47:43Z saulius 
;
_cod_database_code 4022713

loop_
_symmetry_equiv_pos_as_xyz
'x, y, z'
'-x+1/2, -y, z+1/2'
'-x, y+1/2, -z+1/2'
'x+1/2, -y+1/2, -z'

loop_
_atom_site_label
_atom_site_type_symbol
_atom_site_fract_x
_atom_site_fract_y
_atom_site_fract_z
_atom_site_U_iso_or_equiv
_atom_site_adp_type
_atom_site_occupancy
_atom_site_symmetry_multiplicity
_atom_site_calc_flag
_atom_site_refinement_flags
C1A C 0.8322(6) 0.0873(6) 0.17919(17) 0.083(2) Uani 1 1 d .
H1A H 0.8719 0.1377 0.1701 0.099 Uiso 1 1 calc R
C2A C 0.8767(8) 0.0139(9) 0.1984(2) 0.109(3) Uani 1 1 d .
H2A H 0.9465 0.0151 0.2018 0.130 Uiso 1 1 calc R
C3A C 0.8189(10) -0.0591(8) 0.2121(2) 0.109(3) Uani 1 1 d .
H3A H 0.8492 -0.1077 0.2246 0.130 Uiso 1 1 calc R
C4A C 0.7166(9) -0.0603(7) 0.2074(2) 0.104(3) Uani 1 1 d .
H4A H 0.6766 -0.1088 0.2172 0.124 Uiso 1 1 calc R
C5A C 0.6718(6) 0.0098(6) 0.18833(16) 0.080(2) Uani 1 1 d .
H5A H 0.6019 0.0068 0.1852 0.096 Uiso 1 1 calc R
C6A C 0.7264(5) 0.0833(5) 0.17388(13) 0.0600(16) Uani 1 1 d .
C7A C 0.6745(5) 0.1609(5) 0.15344(12) 0.0552(14) Uani 1 1 d .
H7A H 0.6022 0.1429 0.1525 0.066 Uiso 1 1 calc R
C8A C 0.7173(5) 0.1558(5) 0.12031(13) 0.0579(15) Uani 1 1 d .
C9A C 0.7132(5) 0.0559(5) 0.10346(13) 0.0608(16) Uani 1 1 d .
H9A H 0.6760 0.0011 0.1137 0.073 Uiso 1 1 calc R
C10A C 0.6501(6) 0.1424(5) 0.09205(13) 0.0638(17) Uani 1 1 d .
H10A H 0.6794 0.1744 0.0738 0.077 Uiso 1 1 calc R
C11A C 0.5375(6) 0.1469(5) 0.09227(14) 0.0658(17) Uani 1 1 d .
C12A C 0.4765(6) 0.0837(5) 0.11076(16) 0.0694(18) Uani 1 1 d .
H12A H 0.5070 0.0335 0.1226 0.083 Uiso 1 1 calc R
C13A C 0.3704(6) 0.0955(5) 0.11151(18) 0.0748(19) Uani 1 1 d .
H13A H 0.3302 0.0543 0.1239 0.090 Uiso 1 1 calc R
C14A C 0.3269(7) 0.1705(7) 0.0932(2) 0.091(3) Uani 1 1 d .
H14A H 0.2569 0.1808 0.0939 0.109 Uiso 1 1 calc R
C15A C 0.3856(8) 0.2298(6) 0.07403(19) 0.089(2) Uani 1 1 d .
H15A H 0.3551 0.2770 0.0611 0.106 Uiso 1 1 calc R
C16A C 0.4901(7) 0.2186(6) 0.07417(16) 0.077(2) Uani 1 1 d .
H16A H 0.5295 0.2605 0.0617 0.092 Uiso 1 1 calc R
C17A C 0.8073(7) 0.2159(6) 0.11523(16) 0.0731(19) Uani 1 1 d .
N18A N 0.8795(7) 0.2609(6) 0.11140(19) 0.108(2) Uani 1 1 d .
C19A C 0.6818(6) 0.2699(5) 0.16690(14) 0.0697(18) Uani 1 1 d .
H19A H 0.7543 0.2871 0.1680 0.084 Uiso 1 1 calc R
N20A N 0.6347(6) 0.3413(5) 0.14451(13) 0.089(2) Uani 1 1 d .
C21A C 0.5217(8) 0.3421(8) 0.1449(2) 0.112(3) Uani 1 1 d .
H21A H 0.4969 0.2734 0.1454 0.168 Uiso 1 1 calc R
H21B H 0.4970 0.3753 0.1267 0.168 Uiso 1 1 calc R
H21C H 0.4982 0.3781 0.1626 0.168 Uiso 1 1 calc R
C22A C 0.6735(10) 0.4442(6) 0.1469(2) 0.121(3) Uani 1 1 d .
H22A H 0.6500 0.4835 0.1297 0.182 Uiso 1 1 calc R
H22B H 0.7466 0.4427 0.1469 0.182 Uiso 1 1 calc R
H22C H 0.6497 0.4745 0.1655 0.182 Uiso 1 1 calc R
C23A C 0.6412(8) 0.2748(7) 0.19883(16) 0.096(3) Uani 1 1 d .
H23A H 0.6377 0.3445 0.2053 0.144 Uiso 1 1 calc R
H23B H 0.6854 0.2376 0.2123 0.144 Uiso 1 1 calc R
H23C H 0.5743 0.2454 0.1994 0.144 Uiso 1 1 calc R
C24A C 0.8052(6) 0.0244(6) 0.08599(17) 0.074(2) Uani 1 1 d .
O25A O 0.8547(4) -0.0500(4) 0.09959(12) 0.0851(15) Uani 1 1 d .
C26A C 0.9571(8) -0.0777(8) 0.0883(3) 0.113(3) Uani 1 1 d .
H26A H 0.9641 -0.0586 0.0669 0.136 Uiso 1 1 calc R
H26B H 0.9675 -0.1505 0.0900 0.136 Uiso 1 1 calc R
C27A C 1.0349(9) -0.0210(13) 0.1077(3) 0.157(5) Uani 1 1 d .
H27A H 1.0269 0.0509 0.1047 0.236 Uiso 1 1 calc R
H27B H 1.1023 -0.0410 0.1016 0.236 Uiso 1 1 calc R
H27C H 1.0246 -0.0373 0.1289 0.236 Uiso 1 1 calc R
O28A O 0.8346(5) 0.0679(5) 0.06257(12) 0.1049(19) Uani 1 1 d .
C1B C 0.4879(7) 0.7017(7) 0.22360(18) 0.091(2) Uani 1 1 d .
H1B H 0.4866 0.7708 0.2189 0.109 Uiso 1 1 calc R
C2B C 0.5594(8) 0.6657(13) 0.2448(2) 0.133(4) Uani 1 1 d .
H2B H 0.6054 0.7106 0.2537 0.160 Uiso 1 1 calc R
C3B C 0.5618(9) 0.5637(13) 0.2526(3) 0.125(4) Uani 1 1 d .
H3B H 0.6058 0.5399 0.2677 0.150 Uiso 1 1 calc R
C4B C 0.5025(11) 0.5038(10) 0.2386(3) 0.115(4) Uani 1 1 d .
H4B H 0.5087 0.4344 0.2424 0.138 Uiso 1 1 calc R
C5B C 0.4271(7) 0.5365(7) 0.21755(18) 0.092(2) Uani 1 1 d .
H5B H 0.3822 0.4897 0.2090 0.111 Uiso 1 1 calc R
C6B C 0.4207(5) 0.6385(5) 0.20970(14) 0.0620(17) Uani 1 1 d .
C7B C 0.3422(4) 0.6771(5) 0.18728(12) 0.0521(14) Uani 1 1 d .
H7B H 0.3123 0.6172 0.1774 0.063 Uiso 1 1 calc R
C8B C 0.3893(4) 0.7418(4) 0.16198(12) 0.0493(14) Uani 1 1 d .
C9B C 0.4794(4) 0.6961(5) 0.14432(13) 0.0508(14) Uani 1 1 d .
H9B H 0.4933 0.6241 0.1485 0.061 Uiso 1 1 calc R
C10B C 0.3806(4) 0.7176(4) 0.12794(12) 0.0497(14) Uani 1 1 d .
H10B H 0.3838 0.7784 0.1150 0.060 Uiso 1 1 calc R
C11B C 0.3156(4) 0.6360(4) 0.11481(12) 0.0486(13) Uani 1 1 d .
C12B C 0.3226(5) 0.5337(5) 0.12332(14) 0.0613(16) Uani 1 1 d .
H12B H 0.3690 0.5150 0.1384 0.074 Uiso 1 1 calc R
C13B C 0.2630(6) 0.4601(6) 0.11006(17) 0.0765(19) Uani 1 1 d .
H13B H 0.2679 0.3927 0.1164 0.092 Uiso 1 1 calc R
C14B C 0.1948(7) 0.4878(7) 0.08687(18) 0.087(2) Uani 1 1 d .
H14B H 0.1535 0.4388 0.0778 0.105 Uiso 1 1 calc R
C15B C 0.1889(6) 0.5888(7) 0.07743(17) 0.078(2) Uani 1 1 d .
H15B H 0.1450 0.6075 0.0617 0.093 Uiso 1 1 calc R
C16B C 0.2482(5) 0.6602(6) 0.09145(14) 0.0627(16) Uani 1 1 d .
H16B H 0.2432 0.7277 0.0851 0.075 Uiso 1 1 calc R
C17B C 0.3968(5) 0.8504(6) 0.16910(14) 0.0628(17) Uani 1 1 d .
N18B N 0.4038(6) 0.9346(5) 0.17590(15) 0.0868(19) Uani 1 1 d .
C19B C 0.2548(5) 0.7348(6) 0.20286(14) 0.0663(17) Uani 1 1 d .
H19B H 0.2862 0.7909 0.2142 0.080 Uiso 1 1 calc R
N20B N 0.1887(5) 0.7803(6) 0.18085(14) 0.090(2) Uani 1 1 d .
C21B C 0.1377(11) 0.8712(11) 0.1912(3) 0.158(5) Uani 1 1 d .
H21D H 0.0705 0.8542 0.1981 0.236 Uiso 1 1 calc R
H21E H 0.1332 0.9190 0.1746 0.236 Uiso 1 1 calc R
H21F H 0.1755 0.9010 0.2078 0.236 Uiso 1 1 calc R
C22B C 0.1175(7) 0.7076(11) 0.1660(2) 0.129(4) Uani 1 1 d .
H22D H 0.1549 0.6501 0.1584 0.194 Uiso 1 1 calc R
H22E H 0.0835 0.7408 0.1493 0.194 Uiso 1 1 calc R
H22F H 0.0680 0.6850 0.1807 0.194 Uiso 1 1 calc R
C23B C 0.1986(6) 0.6664(8) 0.22743(16) 0.089(2) Uani 1 1 d .
H23D H 0.1357 0.6982 0.2332 0.133 Uiso 1 1 calc R
H23E H 0.2412 0.6589 0.2452 0.133 Uiso 1 1 calc R
H23F H 0.1848 0.6006 0.2188 0.133 Uiso 1 1 calc R
C24B C 0.5706(5) 0.7595(5) 0.13664(13) 0.0563(15) Uani 1 1 d .
O25B O 0.6552(3) 0.7097(4) 0.14408(12) 0.0779(14) Uani 1 1 d .
C26B C 0.7504(5) 0.7596(7) 0.1358(2) 0.102(3) Uani 1 1 d .
H26C H 0.7468 0.8319 0.1402 0.122 Uiso 1 1 calc R
H26D H 0.7641 0.7509 0.1141 0.122 Uiso 1 1 calc R
C27B C 0.8326(7) 0.7103(10) 0.1545(3) 0.148(5) Uani 1 1 d .
H27D H 0.8056 0.6912 0.1741 0.222 Uiso 1 1 calc R
H27E H 0.8877 0.7574 0.1573 0.222 Uiso 1 1 calc R
H27F H 0.8570 0.6508 0.1441 0.222 Uiso 1 1 calc R
O28B O 0.5686(4) 0.8415(4) 0.12533(11) 0.0750(13) Uani 1 1 d .
C1C C 0.2946(6) -0.1342(6) 0.96158(17) 0.081(2) Uani 1 1 d .
H1C H 0.2713 -0.1806 0.9761 0.097 Uiso 1 1 calc R
C2C C 0.3783(7) -0.1573(8) 0.9438(2) 0.100(3) Uani 1 1 d .
H2C H 0.4114 -0.2191 0.9469 0.120 Uiso 1 1 calc R
C3C C 0.4142(7) -0.0923(9) 0.9219(2) 0.096(3) Uani 1 1 d .
H3C H 0.4705 -0.1099 0.9101 0.116 Uiso 1 1 calc R
C4C C 0.3678(7) -0.0040(8) 0.91763(18) 0.091(2) Uani 1 1 d .
H4C H 0.3915 0.0406 0.9027 0.109 Uiso 1 1 calc R
C5C C 0.2825(6) 0.0232(6) 0.93560(14) 0.0704(18) Uani 1 1 d .
H5C H 0.2508 0.0856 0.9325 0.084 Uiso 1 1 calc R
C6C C 0.2457(5) -0.0432(5) 0.95793(13) 0.0577(15) Uani 1 1 d .
C7C C 0.1536(4) -0.0135(4) 0.97743(12) 0.0497(13) Uani 1 1 d .
H7C H 0.1410 0.0592 0.9742 0.060 Uiso 1 1 calc R
C8C C 0.1783(4) -0.0292(4) 1.01199(12) 0.0493(13) Uani 1 1 d .
C9C C 0.2805(4) 0.0151(5) 1.02408(12) 0.0533(14) Uani 1 1 d .
H9C H 0.3183 0.0569 1.0094 0.064 Uiso 1 1 calc R
C10C C 0.1812(5) 0.0586(4) 1.03435(12) 0.0514(14) Uani 1 1 d .
H10C H 0.1631 0.0383 1.0553 0.062 Uiso 1 1 calc R
C11C C 0.1468(5) 0.1648(4) 1.02661(13) 0.0531(14) Uani 1 1 d .
C12C C 0.1974(5) 0.2291(5) 1.00707(14) 0.0634(16) Uani 1 1 d .
H12C H 0.2584 0.2083 0.9983 0.076 Uiso 1 1 calc R
C13C C 0.1589(6) 0.3243(5) 1.00027(16) 0.075(2) Uani 1 1 d .
H13C H 0.1933 0.3657 0.9864 0.090 Uiso 1 1 calc R
C14C C 0.0721(7) 0.3583(6) 1.01334(19) 0.082(2) Uani 1 1 d .
H14C H 0.0470 0.4226 1.0087 0.099 Uiso 1 1 calc R
C15C C 0.0219(7) 0.2967(7) 1.0334(2) 0.093(2) Uani 1 1 d .
H15C H -0.0371 0.3197 1.0429 0.111 Uiso 1 1 calc R
C16C C 0.0587(6) 0.1995(5) 1.03982(16) 0.0703(18) Uani 1 1 d .
H16C H 0.0231 0.1576 1.0532 0.084 Uiso 1 1 calc R
C17C C 0.1464(5) -0.1236(5) 1.02475(13) 0.0551(15) Uani 1 1 d .
N18C N 0.1202(5) -0.2007(5) 1.03376(13) 0.0732(15) Uani 1 1 d .
C19C C 0.0558(5) -0.0715(5) 0.96846(13) 0.0590(16) Uani 1 1 d .
H19C H 0.0705 -0.1439 0.9716 0.071 Uiso 1 1 calc R
N20C N -0.0258(4) -0.0462(5) 0.98960(12) 0.0653(14) Uani 1 1 d .
C21C C -0.1032(6) -0.1251(7) 0.9923(2) 0.092(2) Uani 1 1 d .
H21G H -0.1413 -0.1290 0.9736 0.138 Uiso 1 1 calc R
H21H H -0.1482 -0.1090 1.0089 0.138 Uiso 1 1 calc R
H21I H -0.0710 -0.1894 0.9962 0.138 Uiso 1 1 calc R
C22C C -0.0740(6) 0.0505(6) 0.98398(19) 0.086(2) Uani 1 1 d .
H22G H -0.0229 0.1010 0.9800 0.129 Uiso 1 1 calc R
H22H H -0.1129 0.0701 1.0016 0.129 Uiso 1 1 calc R
H22I H -0.1183 0.0449 0.9666 0.129 Uiso 1 1 calc R
C23C C 0.0320(6) -0.0587(7) 0.93391(15) 0.082(2) Uani 1 1 d .
H23G H -0.0309 -0.0922 0.9292 0.123 Uiso 1 1 calc R
H23H H 0.0859 -0.0883 0.9220 0.123 Uiso 1 1 calc R
H23I H 0.0264 0.0124 0.9291 0.123 Uiso 1 1 calc R
C24C C 0.3427(5) -0.0473(5) 1.04404(13) 0.0536(15) Uani 1 1 d .
O25C O 0.4377(4) -0.0553(3) 1.03474(9) 0.0638(11) Uani 1 1 d .
C26C C 0.5069(5) -0.1180(6) 1.05271(16) 0.0712(19) Uani 1 1 d .
H26E H 0.4828 -0.1877 1.0533 0.085 Uiso 1 1 calc R
H26F H 0.5106 -0.0927 1.0736 0.085 Uiso 1 1 calc R
C27C C 0.6080(7) -0.1135(7) 1.0382(2) 0.101(3) Uani 1 1 d .
H27G H 0.6029 -0.1356 1.0173 0.152 Uiso 1 1 calc R
H27H H 0.6542 -0.1570 1.0491 0.152 Uiso 1 1 calc R
H27I H 0.6328 -0.0448 1.0388 0.152 Uiso 1 1 calc R
O28C O 0.3110(4) -0.0907(4) 1.06683(10) 0.0722(12) Uani 1 1 d .

loop_
_atom_site_aniso_label
_atom_site_aniso_U_11
_atom_site_aniso_U_22
_atom_site_aniso_U_33
_atom_site_aniso_U_23
_atom_site_aniso_U_13
_atom_site_aniso_U_12
C1A 0.071(5) 0.089(6) 0.088(5) 0.021(4) -0.007(4) 0.010(4)
C2A 0.089(6) 0.135(9) 0.102(6) -0.005(7) -0.026(5) 0.042(6)
C3A 0.150(10) 0.092(7) 0.084(5) 0.034(5) -0.001(6) 0.019(7)
C4A 0.120(8) 0.096(7) 0.095(6) 0.039(5) -0.012(6) -0.012(6)
C5A 0.078(5) 0.085(5) 0.077(4) 0.024(4) 0.007(4) -0.002(4)
C6A 0.068(4) 0.058(4) 0.055(3) -0.002(3) -0.001(3) 0.004(3)
C7A 0.061(3) 0.050(3) 0.055(3) 0.006(3) -0.005(3) -0.001(3)
C8A 0.068(4) 0.048(3) 0.058(3) -0.003(3) 0.005(3) 0.000(3)
C9A 0.075(4) 0.052(4) 0.055(3) -0.005(3) 0.009(3) -0.002(3)
C10A 0.087(5) 0.056(4) 0.049(3) 0.000(3) 0.000(3) 0.003(4)
C11A 0.084(5) 0.055(4) 0.058(3) -0.008(3) -0.010(3) 0.007(4)
C12A 0.077(5) 0.057(4) 0.074(4) -0.007(4) -0.013(4) 0.000(4)
C13A 0.081(5) 0.054(4) 0.090(5) -0.009(4) -0.016(4) -0.008(4)
C14A 0.087(5) 0.076(5) 0.109(6) -0.024(5) -0.045(5) 0.021(5)
C15A 0.120(7) 0.064(5) 0.083(5) 0.002(4) -0.025(5) 0.011(5)
C16A 0.092(6) 0.070(5) 0.069(4) 0.009(4) -0.013(4) 0.012(4)
C17A 0.086(5) 0.059(4) 0.074(4) 0.004(3) 0.013(4) -0.012(4)
N18A 0.120(6) 0.084(5) 0.121(6) 0.012(4) 0.020(5) -0.024(5)
C19A 0.087(5) 0.063(4) 0.059(4) -0.006(3) -0.007(3) 0.022(4)
N20A 0.125(6) 0.065(4) 0.076(4) -0.007(3) -0.012(4) 0.028(4)
C21A 0.120(7) 0.108(7) 0.108(6) -0.021(5) -0.025(6) 0.058(6)
C22A 0.189(10) 0.053(5) 0.122(7) 0.003(5) -0.005(8) -0.001(6)
C23A 0.131(7) 0.095(6) 0.062(4) -0.002(4) -0.004(5) 0.031(6)
C24A 0.083(5) 0.063(5) 0.075(4) -0.016(4) 0.015(4) -0.009(4)
O25A 0.091(4) 0.066(3) 0.098(3) 0.007(3) 0.025(3) 0.016(3)
C26A 0.096(7) 0.101(7) 0.142(8) -0.009(6) 0.056(7) 0.018(5)
C27A 0.102(8) 0.247(16) 0.122(8) 0.066(10) 0.017(7) -0.002(10)
O28A 0.115(4) 0.119(5) 0.081(3) 0.021(3) 0.036(3) 0.014(4)
C1B 0.099(6) 0.089(6) 0.084(5) 0.013(4) -0.030(5) 0.009(5)
C2B 0.112(8) 0.207(14) 0.080(6) 0.018(7) -0.035(5) 0.022(9)
C3B 0.103(8) 0.167(13) 0.105(8) 0.056(8) -0.003(7) 0.022(9)
C4B 0.122(9) 0.109(9) 0.114(8) 0.053(7) 0.021(7) 0.047(7)
C5B 0.118(6) 0.074(6) 0.084(5) 0.026(4) 0.013(5) 0.024(5)
C6B 0.068(4) 0.066(4) 0.052(3) 0.008(3) 0.012(3) 0.009(4)
C7B 0.058(3) 0.048(3) 0.050(3) 0.000(3) 0.005(3) -0.002(3)
C8B 0.048(3) 0.049(4) 0.052(3) -0.002(3) 0.003(3) -0.002(3)
C9B 0.047(3) 0.048(3) 0.057(3) 0.003(3) 0.004(3) 0.005(3)
C10B 0.055(3) 0.045(3) 0.049(3) 0.005(3) 0.001(3) 0.003(3)
C11B 0.046(3) 0.054(4) 0.045(3) 0.003(3) 0.000(3) -0.001(3)
C12B 0.064(4) 0.060(4) 0.060(3) 0.002(3) -0.003(3) -0.002(3)
C13B 0.084(5) 0.060(4) 0.085(5) -0.008(4) -0.005(4) -0.003(4)
C14B 0.087(5) 0.091(6) 0.084(5) -0.018(4) -0.001(4) -0.027(5)
C15B 0.066(4) 0.090(6) 0.077(4) 0.006(4) -0.016(4) -0.012(4)
C16B 0.055(4) 0.069(4) 0.064(3) 0.003(3) -0.008(3) 0.001(3)
C17B 0.070(4) 0.068(5) 0.051(3) 0.007(3) 0.003(3) 0.008(4)
N18B 0.113(5) 0.059(4) 0.089(4) -0.008(3) -0.004(4) -0.005(4)
C19B 0.058(4) 0.083(5) 0.058(3) 0.000(3) 0.002(3) 0.005(4)
N20B 0.073(4) 0.122(6) 0.074(4) 0.015(4) 0.010(3) 0.039(4)
C21B 0.159(11) 0.187(13) 0.127(8) 0.015(9) 0.025(8) 0.091(10)
C22B 0.066(5) 0.232(14) 0.090(6) 0.016(8) 0.004(5) 0.012(7)
C23B 0.075(5) 0.124(7) 0.067(4) 0.009(4) 0.015(4) 0.003(5)
C24B 0.052(4) 0.065(4) 0.052(3) 0.003(3) 0.002(3) -0.005(3)
O25B 0.050(3) 0.071(3) 0.113(4) 0.031(3) 0.006(2) -0.002(2)
C26B 0.052(4) 0.099(6) 0.155(8) 0.035(6) 0.010(5) -0.011(4)
C27B 0.056(5) 0.148(10) 0.239(14) 0.025(10) -0.021(7) 0.005(6)
O28B 0.070(3) 0.061(3) 0.094(3) 0.028(3) -0.003(2) -0.010(3)
C1C 0.085(5) 0.081(6) 0.076(4) 0.008(4) 0.007(4) 0.021(4)
C2C 0.103(6) 0.099(6) 0.099(6) -0.003(5) -0.008(5) 0.051(6)
C3C 0.073(5) 0.131(8) 0.085(5) -0.003(6) 0.012(4) 0.016(6)
C4C 0.090(6) 0.107(7) 0.076(5) 0.013(5) 0.017(4) -0.012(6)
C5C 0.085(5) 0.060(4) 0.066(4) 0.013(3) 0.014(4) -0.006(4)
C6C 0.060(4) 0.054(4) 0.059(3) 0.004(3) -0.010(3) 0.003(3)
C7C 0.057(3) 0.043(3) 0.049(3) 0.002(2) -0.008(3) -0.001(3)
C8C 0.054(3) 0.043(3) 0.051(3) 0.004(3) -0.007(3) -0.004(3)
C9C 0.056(3) 0.052(4) 0.051(3) 0.005(3) -0.006(3) -0.006(3)
C10C 0.063(4) 0.046(3) 0.045(3) 0.002(2) 0.003(3) -0.003(3)
C11C 0.060(4) 0.044(3) 0.055(3) -0.001(3) -0.005(3) 0.001(3)
C12C 0.068(4) 0.052(4) 0.070(4) 0.006(3) -0.001(3) -0.004(3)
C13C 0.093(6) 0.056(5) 0.077(4) 0.012(3) -0.003(4) -0.017(4)
C14C 0.088(5) 0.060(5) 0.099(5) 0.013(4) -0.015(5) 0.011(4)
C15C 0.086(5) 0.077(6) 0.116(6) -0.004(5) 0.000(5) 0.021(5)
C16C 0.076(5) 0.058(4) 0.076(4) 0.009(3) 0.003(4) 0.005(4)
C17C 0.061(4) 0.054(4) 0.051(3) 0.008(3) -0.013(3) 0.000(3)
N18C 0.079(4) 0.063(4) 0.077(4) 0.014(3) -0.016(3) -0.012(3)
C19C 0.064(4) 0.060(4) 0.053(3) 0.006(3) -0.014(3) -0.002(3)
N20C 0.053(3) 0.076(4) 0.067(3) 0.009(3) -0.005(3) -0.007(3)
C21C 0.066(4) 0.114(7) 0.096(5) 0.017(5) -0.006(4) -0.021(5)
C22C 0.073(5) 0.091(6) 0.093(5) -0.004(4) -0.005(4) 0.019(4)
C23C 0.080(5) 0.102(6) 0.064(4) -0.003(4) -0.025(4) -0.010(4)
C24C 0.061(4) 0.053(4) 0.046(3) 0.003(3) -0.008(3) -0.007(3)
O25C 0.065(3) 0.064(3) 0.063(2) 0.006(2) -0.006(2) 0.010(2)
C26C 0.069(5) 0.067(5) 0.077(4) 0.001(4) -0.018(4) 0.009(4)
C27C 0.084(6) 0.093(6) 0.126(7) 0.001(5) -0.020(5) 0.023(5)
O28C 0.073(3) 0.074(3) 0.069(3) 0.014(2) -0.017(2) -0.004(3)

loop_
_atom_type_symbol
_atom_type_description
_atom_type_scat_dispersion_real
_atom_type_scat_dispersion_imag
_atom_type_scat_source
C C 0.0033 0.0000 'International Tables Vol C Tables 4.2.6.8 and 6.1.1.4'
H H 0.0000 0.0000 'International Tables Vol C Tables 4.2.6.8 and 6.1.1.4'
N N 0.0061 0.0000 'International Tables Vol C Tables 4.2.6.8 and 6.1.1.4'
O O 0.0106 0.0000 'International Tables Vol C Tables 4.2.6.8 and 6.1.1.4'

loop_
_geom_angle_atom_site_label_1
_geom_angle_atom_site_label_2
_geom_angle_atom_site_label_3
_geom_angle
C2A C1A C6A 118.8(8)
C2A C1A H1A 120.6
C6A C1A H1A 120.6
C3A C2A C1A 120.9(9)
C3A C2A H2A 119.5
C1A C2A H2A 119.5
C2A C3A C4A 119.5(9)
C2A C3A H3A 120.2
C4A C3A H3A 120.2
C3A C4A C5A 120.5(9)
C3A C4A H4A 119.8
C5A C4A H4A 119.8
C6A C5A C4A 122.1(8)
C6A C5A H5A 118.9
C4A C5A H5A 118.9
C5A C6A C1A 118.1(7)
C5A C6A C7A 120.9(6)
C1A C6A C7A 120.9(6)
C6A C7A C19A 111.7(5)
C6A C7A C8A 110.9(5)
C19A C7A C8A 111.7(5)
C6A C7A H7A 107.4
C19A C7A H7A 107.4
C8A C7A H7A 107.4
C17A C8A C9A 115.6(5)
C17A C8A C10A 114.5(5)
C9A C8A C10A 58.9(4)
C17A C8A C7A 114.7(5)
C9A C8A C7A 118.7(5)
C10A C8A C7A 123.3(5)
C24A C9A C10A 119.5(6)
C24A C9A C8A 117.7(6)
C10A C9A C8A 61.3(4)
C24A C9A H9A 115.8
C10A C9A H9A 115.8
C8A C9A H9A 115.8
C11A C10A C9A 125.7(6)
C11A C10A C8A 124.6(5)
C9A C10A C8A 59.8(4)
C11A C10A H10A 112.4
C9A C10A H10A 112.4
C8A C10A H10A 112.4
C16A C11A C12A 118.4(7)
C16A C11A C10A 118.4(7)
C12A C11A C10A 123.3(6)
C13A C12A C11A 120.9(7)
C13A C12A H12A 119.6
C11A C12A H12A 119.6
C14A C13A C12A 118.2(8)
C14A C13A H13A 120.9
C12A C13A H13A 120.9
C15A C14A C13A 121.3(8)
C15A C14A H14A 119.4
C13A C14A H14A 119.4
C14A C15A C16A 119.6(8)
C14A C15A H15A 120.2
C16A C15A H15A 120.2
C11A C16A C15A 121.6(8)
C11A C16A H16A 119.2
C15A C16A H16A 119.2
N18A C17A C8A 178.2(9)
N20A C19A C23A 115.9(6)
N20A C19A C7A 107.9(5)
C23A C19A C7A 111.8(6)
N20A C19A H19A 106.9
C23A C19A H19A 106.9
C7A C19A H19A 106.9
C22A N20A C21A 110.2(8)
C22A N20A C19A 113.2(7)
C21A N20A C19A 114.4(7)
N20A C21A H21A 109.5
N20A C21A H21B 109.5
H21A C21A H21B 109.5
N20A C21A H21C 109.5
H21A C21A H21C 109.5
H21B C21A H21C 109.5
N20A C22A H22A 109.5
N20A C22A H22B 109.5
H22A C22A H22B 109.5
N20A C22A H22C 109.5
H22A C22A H22C 109.5
H22B C22A H22C 109.5
C19A C23A H23A 109.5
C19A C23A H23B 109.5
H23A C23A H23B 109.5
C19A C23A H23C 109.5
H23A C23A H23C 109.5
H23B C23A H23C 109.5
O28A C24A O25A 124.4(7)
O28A C24A C9A 123.4(8)
O25A C24A C9A 112.1(6)
C24A O25A C26A 118.7(6)
O25A C26A C27A 107.7(8)
O25A C26A H26A 110.2
C27A C26A H26A 110.2
O25A C26A H26B 110.2
C27A C26A H26B 110.2
H26A C26A H26B 108.5
C26A C27A H27A 109.5
C26A C27A H27B 109.5
H27A C27A H27B 109.5
C26A C27A H27C 109.5
H27A C27A H27C 109.5
H27B C27A H27C 109.5
C6B C1B C2B 121.7(10)
C6B C1B H1B 119.2
C2B C1B H1B 119.2
C3B C2B C1B 120.4(12)
C3B C2B H2B 119.8
C1B C2B H2B 119.8
C4B C3B C2B 118.0(11)
C4B C3B H3B 121.0
C2B C3B H3B 121.0
C3B C4B C5B 123.7(11)
C3B C4B H4B 118.2
C5B C4B H4B 118.2
C6B C5B C4B 119.8(10)
C6B C5B H5B 120.1
C4B C5B H5B 120.1
C1B C6B C5B 116.2(7)
C1B C6B C7B 122.0(6)
C5B C6B C7B 121.8(7)
C6B C7B C8B 112.3(5)
C6B C7B C19B 112.9(5)
C8B C7B C19B 110.4(5)
C6B C7B H7B 106.9
C8B C7B H7B 106.9
C19B C7B H7B 106.9
C17B C8B C10B 114.5(5)
C17B C8B C7B 114.6(5)
C10B C8B C7B 124.0(5)
C17B C8B C9B 115.9(5)
C10B C8B C9B 59.1(4)
C7B C8B C9B 117.3(5)
C24B C9B C10B 118.6(5)
C24B C9B C8B 120.8(5)
C10B C9B C8B 60.1(4)
C24B C9B H9B 115.4
C10B C9B H9B 115.4
C8B C9B H9B 115.4
C11B C10B C9B 122.9(5)
C11B C10B C8B 124.7(5)
C9B C10B C8B 60.8(4)
C11B C10B H10B 112.9
C9B C10B H10B 112.9
C8B C10B H10B 112.9
C16B C11B C12B 117.3(6)
C16B C11B C10B 119.0(5)
C12B C11B C10B 123.6(5)
C13B C12B C11B 121.9(6)
C13B C12B H12B 119.1
C11B C12B H12B 119.1
C12B C13B C14B 119.1(7)
C12B C13B H13B 120.4
C14B C13B H13B 120.4
C15B C14B C13B 119.8(7)
C15B C14B H14B 120.1
C13B C14B H14B 120.1
C16B C15B C14B 119.4(7)
C16B C15B H15B 120.3
C14B C15B H15B 120.3
C15B C16B C11B 122.4(7)
C15B C16B H16B 118.8
C11B C16B H16B 118.8
N18B C17B C8B 177.1(7)
N20B C19B C7B 111.3(5)
N20B C19B C23B 114.3(6)
C7B C19B C23B 111.7(6)
N20B C19B H19B 106.3
C7B C19B H19B 106.3
C23B C19B H19B 106.3
C19B N20B C21B 114.7(8)
C19B N20B C22B 114.1(8)
C21B N20B C22B 112.1(9)
N20B C21B H21D 109.5
N20B C21B H21E 109.5
H21D C21B H21E 109.5
N20B C21B H21F 109.5
H21D C21B H21F 109.5
H21E C21B H21F 109.5
N20B C22B H22D 109.5
N20B C22B H22E 109.5
H22D C22B H22E 109.5
N20B C22B H22F 109.5
H22D C22B H22F 109.5
H22E C22B H22F 109.5
C19B C23B H23D 109.5
C19B C23B H23E 109.5
H23D C23B H23E 109.5
C19B C23B H23F 109.5
H23D C23B H23F 109.5
H23E C23B H23F 109.5
O28B C24B O25B 124.5(6)
O28B C24B C9B 125.5(6)
O25B C24B C9B 109.9(5)
C24B O25B C26B 115.8(5)
O25B C26B C27B 106.7(7)
O25B C26B H26C 110.4
C27B C26B H26C 110.4
O25B C26B H26D 110.4
C27B C26B H26D 110.4
H26C C26B H26D 108.6
C26B C27B H27D 109.5
C26B C27B H27E 109.5
H27D C27B H27E 109.5
C26B C27B H27F 109.5
H27D C27B H27F 109.5
H27E C27B H27F 109.5
C6C C1C C2C 120.1(8)
C6C C1C H1C 119.9
C2C C1C H1C 119.9
C3C C2C C1C 122.0(8)
C3C C2C H2C 119.0
C1C C2C H2C 119.0
C4C C3C C2C 119.2(8)
C4C C3C H3C 120.4
C2C C3C H3C 120.4
C3C C4C C5C 120.5(8)
C3C C4C H4C 119.7
C5C C4C H4C 119.7
C6C C5C C4C 120.3(7)
C6C C5C H5C 119.8
C4C C5C H5C 119.8
C1C C6C C5C 117.7(6)
C1C C6C C7C 122.0(6)
C5C C6C C7C 120.3(6)
C6C C7C C19C 113.0(5)
C6C C7C C8C 110.0(5)
C19C C7C C8C 110.7(4)
C6C C7C H7C 107.6
C19C C7C H7C 107.6
C8C C7C H7C 107.6
C17C C8C C10C 114.8(5)
C17C C8C C9C 116.6(5)
C10C C8C C9C 58.2(4)
C17C C8C C7C 115.6(5)
C10C C8C C7C 122.1(5)
C9C C8C C7C 117.3(5)
C24C C9C C10C 121.9(5)
C24C C9C C8C 118.7(5)
C10C C9C C8C 59.4(4)
C24C C9C H9C 115.1
C10C C9C H9C 115.1
C8C C9C H9C 115.1
C9C C10C C11C 123.4(5)
C9C C10C C8C 62.4(4)
C11C C10C C8C 123.7(5)
C9C C10C H10C 112.8
C11C C10C H10C 112.8
C8C C10C H10C 112.8
C16C C11C C12C 117.7(6)
C16C C11C C10C 117.9(5)
C12C C11C C10C 124.4(6)
C11C C12C C13C 120.9(7)
C11C C12C H12C 119.6
C13C C12C H12C 119.6
C14C C13C C12C 121.2(7)
C14C C13C H13C 119.4
C12C C13C H13C 119.4
C13C C14C C15C 118.9(7)
C13C C14C H14C 120.5
C15C C14C H14C 120.5
C14C C15C C16C 120.3(8)
C14C C15C H15C 119.8
C16C C15C H15C 119.8
C11C C16C C15C 120.9(7)
C11C C16C H16C 119.5
C15C C16C H16C 119.5
N18C C17C C8C 177.2(6)
N20C C19C C7C 109.9(5)
N20C C19C C23C 116.4(5)
C7C C19C C23C 111.2(5)
N20C C19C H19C 106.2
C7C C19C H19C 106.2
C23C C19C H19C 106.2
C22C N20C C19C 114.7(6)
C22C N20C C21C 109.6(6)
C19C N20C C21C 113.8(6)
N20C C21C H21G 109.5
N20C C21C H21H 109.5
H21G C21C H21H 109.5
N20C C21C H21I 109.5
H21G C21C H21I 109.5
H21H C21C H21I 109.5
N20C C22C H22G 109.5
N20C C22C H22H 109.5
H22G C22C H22H 109.5
N20C C22C H22I 109.5
H22G C22C H22I 109.5
H22H C22C H22I 109.5
C19C C23C H23G 109.5
C19C C23C H23H 109.5
H23G C23C H23H 109.5
C19C C23C H23I 109.5
H23G C23C H23I 109.5
H23H C23C H23I 109.5
O28C C24C O25C 122.5(6)
O28C C24C C9C 124.2(6)
O25C C24C C9C 113.2(5)
C24C O25C C26C 118.1(5)
O25C C26C C27C 108.0(6)
O25C C26C H26E 110.1
C27C C26C H26E 110.1
O25C C26C H26F 110.1
C27C C26C H26F 110.1
H26E C26C H26F 108.4
C26C C27C H27G 109.5
C26C C27C H27H 109.5
H27G C27C H27H 109.5
C26C C27C H27I 109.5
H27G C27C H27I 109.5
H27H C27C H27I 109.5

loop_
_geom_bond_atom_site_label_1
_geom_bond_atom_site_label_2
_geom_bond_distance
C1A C2A 1.406(12)
C1A C6A 1.410(10)
C1A H1A 0.9300
C2A C3A 1.361(14)
C2A H2A 0.9300
C3A C4A 1.360(14)
C3A H3A 0.9300
C4A C5A 1.373(11)
C4A H4A 0.9300
C5A C6A 1.358(9)
C5A H5A 0.9300
C6A C7A 1.517(9)
C7A C19A 1.551(9)
C7A C8A 1.553(8)
C7A H7A 0.9800
C8A C17A 1.439(11)
C8A C9A 1.505(9)
C8A C10A 1.527(9)
C9A C24A 1.488(10)
C9A C10A 1.492(9)
C9A H9A 0.9800
C10A C11A 1.481(10)
C10A H10A 0.9800
C11A C16A 1.378(10)
C11A C12A 1.408(10)
C12A C13A 1.403(10)
C12A H12A 0.9300
C13A C14A 1.392(11)
C13A H13A 0.9300
C14A C15A 1.379(12)
C14A H14A 0.9300
C15A C16A 1.380(12)
C15A H15A 0.9300
C16A H16A 0.9300
C17A N18A 1.130(9)
C19A N20A 1.490(9)
C19A C23A 1.495(10)
C19A H19A 0.9800
N20A C22A 1.449(11)
N20A C21A 1.484(12)
C21A H21A 0.9600
C21A H21B 0.9600
C21A H21C 0.9600
C22A H22A 0.9600
C22A H22B 0.9600
C22A H22C 0.9600
C23A H23A 0.9600
C23A H23B 0.9600
C23A H23C 0.9600
C24A O28A 1.233(9)
C24A O25A 1.316(9)
O25A C26A 1.479(10)
C26A C27A 1.522(16)
C26A H26A 0.9700
C26A H26B 0.9700
C27A H27A 0.9600
C27A H27B 0.9600
C27A H27C 0.9600
C1B C6B 1.356(11)
C1B C2B 1.400(12)
C1B H1B 0.9300
C2B C3B 1.383(18)
C2B H2B 0.9300
C3B C4B 1.265(16)
C3B H3B 0.9300
C4B C5B 1.419(15)
C4B H4B 0.9300
C5B C6B 1.386(11)
C5B H5B 0.9300
C6B C7B 1.509(9)
C7B C8B 1.525(8)
C7B C19B 1.535(9)
C7B H7B 0.9800
C8B C17B 1.464(10)
C8B C10B 1.524(8)
C8B C9B 1.534(8)
C9B C24B 1.497(9)
C9B C10B 1.508(8)
C9B H9B 0.9800
C10B C11B 1.486(8)
C10B H10B 0.9800
C11B C16B 1.388(8)
C11B C12B 1.397(9)
C12B C13B 1.372(10)
C12B H12B 0.9300
C13B C14B 1.401(11)
C13B H13B 0.9300
C14B C15B 1.392(12)
C14B H14B 0.9300
C15B C16B 1.364(10)
C15B H15B 0.9300
C16B H16B 0.9300
C17B N18B 1.149(9)
C19B N20B 1.426(9)
C19B C23B 1.582(10)
C19B H19B 0.9800
N20B C21B 1.443(13)
N20B C22B 1.486(13)
C21B H21D 0.9600
C21B H21E 0.9600
C21B H21F 0.9600
C22B H22D 0.9600
C22B H22E 0.9600
C22B H22F 0.9600
C23B H23D 0.9600
C23B H23E 0.9600
C23B H23F 0.9600
C24B O28B 1.186(7)
C24B O25B 1.330(8)
O25B C26B 1.459(8)
C26B C27B 1.501(13)
C26B H26C 0.9700
C26B H26D 0.9700
C27B H27D 0.9600
C27B H27E 0.9600
C27B H27F 0.9600
C1C C6C 1.366(10)
C1C C2C 1.380(12)
C1C H1C 0.9300
C2C C3C 1.367(14)
C2C H2C 0.9300
C3C C4C 1.324(13)
C3C H3C 0.9300
C4C C5C 1.413(11)
C4C H4C 0.9300
C5C C6C 1.395(9)
C5C H5C 0.9300
C6C C7C 1.530(9)
C7C C19C 1.545(8)
C7C C8C 1.557(7)
C7C H7C 0.9800
C8C C17C 1.424(9)
C8C C10C 1.511(8)
C8C C9C 1.556(8)
C9C C24C 1.449(8)
C9C C10C 1.493(9)
C9C H9C 0.9800
C10C C11C 1.505(8)
C10C H10C 0.9800
C11C C16C 1.371(9)
C11C C12C 1.373(8)
C12C C13C 1.382(10)
C12C H12C 0.9300
C13C C14C 1.351(11)
C13C H13C 0.9300
C14C C15C 1.363(12)
C14C H14C 0.9300
C15C C16C 1.394(11)
C15C H15C 0.9300
C16C H16C 0.9300
C17C N18C 1.139(8)
C19C N20C 1.453(8)
C19C C23C 1.550(9)
C19C H19C 0.9800
N20C C22C 1.441(10)
N20C C21C 1.457(10)
C21C H21G 0.9600
C21C H21H 0.9600
C21C H21I 0.9600
C22C H22G 0.9600
C22C H22H 0.9600
C22C H22I 0.9600
C23C H23G 0.9600
C23C H23H 0.9600
C23C H23I 0.9600
C24C O28C 1.221(7)
C24C O25C 1.316(8)
O25C C26C 1.456(8)
C26C C27C 1.472(12)
C26C H26E 0.9700
C26C H26F 0.9700
C27C H27G 0.9600
C27C H27H 0.9600
C27C H27I 0.9600

loop_
_cod_related_entry_id
_cod_related_entry_database
_cod_related_entry_code
1 ChemSpider 30658573
